data_1502102
loop_
_publ_author_name
'Hehn, J\"org P'
'Herdtweck, Eberhardt'
'Bach, Thorsten'

_publ_section_title
;
 A photocycloaddition/fragmentation approach toward the
 3,12-dioxatricyclo[8.2.1.0(6,13)]tridecane skeleton of terpenoid natural
 products.
;
_journal_issue 7
_journal_name_full 'Organic letters'
_journal_page_first 1892
_journal_page_last 1895
_journal_paper_doi 10.1021/ol2004462
_journal_volume 13
_journal_year 2011
_chemical_formula_moiety 'C14 H20 O3'
_chemical_formula_sum 'C14 H20 O3'
_chemical_formula_weight 236.30
_chemical_name_systematic ?
_space_group_IT_number 14
_symmetry_cell_setting monoclinic
_symmetry_Int_Tables_number 14
_symmetry_space_group_name_Hall '-P 2yn'
_symmetry_space_group_name_H-M 'P 1 21/n 1'
_atom_sites_solution_hydrogens difmap
_atom_sites_solution_primary direct
_atom_sites_solution_secondary difmap
_cell_angle_alpha 90
_cell_angle_beta 100.170(2)
_cell_angle_gamma 90
_cell_formula_units_Z 4
_cell_length_a 9.3811(5)
_cell_length_b 9.7531(5)
_cell_length_c 13.3506(7)
_cell_measurement_reflns_used 9060
_cell_measurement_temperature 123(1)
_cell_measurement_theta_max 25.38
_cell_measurement_theta_min 2.46
_cell_volume 1202.32(11)
_computing_cell_refinement 'SAINT (Bruker, 2008b)'
_computing_data_collection 'APEX II Control Software (Bruker, 2008a)'
_computing_data_reduction 'SAINT (Bruker, 2008b)'
_computing_molecular_graphics 'PLATON (Spek, 2009)'
_computing_publication_material 'PLATON (Spek, 2009)'
_computing_structure_refinement 'SHELXL97 (Sheldrick, 1998)'
_computing_structure_solution 'SIR92 (Altomare, 1994)'
_diffrn_ambient_temperature 123(1)
_diffrn_detector ' CCD plate '
_diffrn_detector_area_resol_mean 16
_diffrn_measured_fraction_theta_full 0.994
_diffrn_measured_fraction_theta_max 0.994
_diffrn_measurement_device ' \k-geometry diffractometer '
_diffrn_measurement_device_type ' Bruker APEX-II CCD '
_diffrn_measurement_method ' phi- and omega-rotation '
_diffrn_radiation_monochromator graphite
_diffrn_radiation_source 'rotating anode FR591'
_diffrn_radiation_type 'Mo K\a'
_diffrn_radiation_wavelength 0.71073
_diffrn_reflns_av_R_equivalents 0.0359
_diffrn_reflns_av_sigmaI/netI 0.0152
_diffrn_reflns_limit_h_max 11
_diffrn_reflns_limit_h_min -11
_diffrn_reflns_limit_k_max 9
_diffrn_reflns_limit_k_min -11
_diffrn_reflns_limit_l_max 16
_diffrn_reflns_limit_l_min -16
_diffrn_reflns_number 26321
_diffrn_reflns_theta_full 25.38
_diffrn_reflns_theta_max 25.38
_diffrn_reflns_theta_min 2.46
_diffrn_standards_decay_% 0
_exptl_absorpt_coefficient_mu 0.090
_exptl_absorpt_correction_T_max 0.7452
_exptl_absorpt_correction_T_min 0.6589
_exptl_absorpt_correction_type multi-scan
_exptl_absorpt_process_details 'SADABS, Bruker, 2008b'
_exptl_crystal_colour colorless
_exptl_crystal_density_diffrn 1.305
_exptl_crystal_density_meas ?
_exptl_crystal_density_method none
_exptl_crystal_description plate
_exptl_crystal_F_000 512
_exptl_crystal_size_max 0.66
_exptl_crystal_size_mid 0.46
_exptl_crystal_size_min 0.10
_refine_diff_density_max 0.331
_refine_diff_density_min -0.210
_refine_diff_density_rms 0.039
_refine_ls_extinction_method none
_refine_ls_goodness_of_fit_ref 1.030
_refine_ls_hydrogen_treatment refall
_refine_ls_matrix_type full
_refine_ls_number_parameters 234
_refine_ls_number_reflns 2190
_refine_ls_number_restraints 0
_refine_ls_restrained_S_all 1.030
_refine_ls_R_factor_all 0.0366
_refine_ls_R_factor_gt 0.0346
_refine_ls_shift/su_max 0.000
_refine_ls_shift/su_mean 0.000
_refine_ls_structure_factor_coef Fsqd
_refine_ls_weighting_details 'w=1/[\s^2^(Fo^2^)+(0.0429P)^2^+0.6176P] where P=(Fo^2^+2Fc^2^)/3'
_refine_ls_weighting_scheme sigma
_refine_ls_wR_factor_gt 0.0878
_refine_ls_wR_factor_ref 0.0899
_reflns_number_gt 2068
_reflns_number_total 2190
_reflns_threshold_expression I>2\s(I)
_cod_data_source_file ol2004462_si_003.cif
_cod_data_source_block compound_16
_cod_depositor_comments
;
The following automatic conversions were performed:

'_symmetry_cell_setting' value 'Monoclinic' changed to 'monoclinic'
according to /home/saulius/struct/CIF-dictionaries/cif_core.dic
dictionary named 'cif_core.dic' version 2.4.1 from 2010-06-29.

Automatic conversion script
Id: cif_fix_values 1715 2011-07-08 13:25:40Z adriana 

The following automatic conversions were performed:

'_exptl_crystal_density_meas' value 'none' was changed to '?' - the
value is perceived as not measured.

Automatic conversion script
Id: cif_fix_values 3008 2015-01-20 13:52:24Z robertas 
;
_cod_original_sg_symbol_H-M 'P 21/n'
_cod_database_code 1502102

loop_
_symmetry_equiv_pos_site_id
_symmetry_equiv_pos_as_xyz
1 x,y,z
2 1/2-x,1/2+y,1/2-z
3 -x,-y,-z
4 1/2+x,1/2-y,1/2+z

loop_
_atom_site_aniso_label
_atom_site_aniso_U_11
_atom_site_aniso_U_22
_atom_site_aniso_U_33
_atom_site_aniso_U_23
_atom_site_aniso_U_13
_atom_site_aniso_U_12
O4 0.0183(4) 0.0298(5) 0.0196(5) -0.0034(4) 0.0073(3) 0.0003(4)
O12 0.0174(4) 0.0237(5) 0.0157(4) -0.0041(3) 0.0053(3) -0.0029(3)
O17 0.0320(5) 0.0422(6) 0.0187(5) 0.0027(4) 0.0090(4) -0.0080(4)
C1 0.0142(6) 0.0148(6) 0.0182(6) -0.0004(4) 0.0025(4) 0.0011(4)
C2 0.0157(6) 0.0155(6) 0.0136(6) -0.0005(4) 0.0023(4) 0.0011(4)
C3 0.0150(6) 0.0219(6) 0.0172(6) -0.0002(5) 0.0041(5) 0.0001(5)
C5 0.0208(6) 0.0224(6) 0.0179(6) -0.0024(5) 0.0040(5) -0.0059(5)
C6 0.0172(6) 0.0185(6) 0.0145(6) 0.0006(4) 0.0025(5) -0.0005(5)
C7 0.0172(6) 0.0197(6) 0.0151(6) -0.0019(5) 0.0031(5) -0.0003(5)
C8 0.0177(6) 0.0288(7) 0.0187(6) 0.0006(5) -0.0005(5) 0.0012(5)
C9 0.0163(6) 0.0274(7) 0.0234(7) 0.0000(5) 0.0024(5) 0.0040(5)
C10 0.0149(6) 0.0232(7) 0.0225(6) -0.0008(5) 0.0054(5) -0.0016(5)
C11 0.0164(6) 0.0185(6) 0.0174(6) 0.0032(5) 0.0038(5) 0.0006(5)
C13 0.0169(6) 0.0274(7) 0.0177(6) -0.0022(5) 0.0054(5) -0.0012(5)
C14 0.0275(7) 0.0189(7) 0.0239(7) 0.0037(5) 0.0032(5) 0.0014(5)
C15 0.0172(6) 0.0249(7) 0.0376(8) 0.0037(6) 0.0042(6) 0.0040(5)
C16 0.0163(6) 0.0267(7) 0.0229(7) -0.0016(5) 0.0027(5) -0.0027(5)

loop_
_atom_site_label
_atom_site_type_symbol
_atom_site_thermal_displace_type
_atom_site_fract_x
_atom_site_fract_y
_atom_site_fract_z
_atom_site_occupancy
_atom_site_U_iso_or_equiv
O4 O Uani 0.53700(9) 0.20713(9) 0.03492(7) 1.000 0.0221(3)
O12 O Uani 0.34600(9) 0.28582(9) 0.23630(6) 1.000 0.0186(3)
O17 O Uani 0.43372(11) 0.32021(11) -0.10420(7) 1.000 0.0304(3)
C1 C Uani 0.24279(12) 0.11704(12) 0.11240(9) 1.000 0.0158(3)
C2 C Uani 0.36194(12) 0.22757(12) 0.14199(8) 1.000 0.0150(3)
C3 C Uani 0.52347(13) 0.19825(13) 0.14324(9) 1.000 0.0179(3)
C5 C Uani 0.42913(13) 0.28318(13) -0.01869(9) 1.000 0.0203(3)
C6 C Uani 0.30748(13) 0.30575(12) 0.04051(9) 1.000 0.0168(3)
C7 C Uani 0.19074(13) 0.18993(12) 0.00836(9) 1.000 0.0173(3)
C8 C Uani 0.03030(13) 0.22732(14) -0.02103(10) 1.000 0.0222(4)
C9 C Uani -0.04806(14) 0.25472(14) 0.06804(10) 1.000 0.0225(4)
C10 C Uani -0.01659(13) 0.14315(13) 0.14937(10) 1.000 0.0200(4)
C11 C Uani 0.14517(13) 0.13121(13) 0.19351(9) 1.000 0.0173(3)
C13 C Uani 0.20297(13) 0.25874(14) 0.25519(10) 1.000 0.0204(4)
C14 C Uani 0.26153(15) 0.45484(13) 0.03868(10) 1.000 0.0236(4)
C15 C Uani 0.57386(14) 0.05676(14) 0.18087(12) 1.000 0.0266(4)
C16 C Uani 0.61790(14) 0.31168(14) 0.19870(10) 1.000 0.0221(4)
H11 H Uiso 0.2749(15) 0.0213(16) 0.1071(11) 1.000 0.022(4)
H71 H Uiso 0.2171(15) 0.1349(15) -0.0487(11) 1.000 0.022(4)
H81 H Uiso 0.0178(17) 0.3059(17) -0.0694(12) 1.000 0.030(4)
H82 H Uiso -0.0192(17) 0.1486(17) -0.0595(12) 1.000 0.029(4)
H91 H Uiso -0.1533(18) 0.2594(16) 0.0414(12) 1.000 0.028(4)
H92 H Uiso -0.0192(16) 0.3478(16) 0.0995(11) 1.000 0.025(4)
H101 H Uiso -0.0517(16) 0.0551(16) 0.1199(11) 1.000 0.024(4)
H102 H Uiso -0.0710(17) 0.1613(16) 0.2056(12) 1.000 0.026(4)
H111 H Uiso 0.1601(15) 0.0527(15) 0.2381(11) 1.000 0.019(3)
H131 H Uiso 0.1398(16) 0.3395(16) 0.2336(11) 1.000 0.022(4)
H132 H Uiso 0.2102(16) 0.2456(16) 0.3295(12) 1.000 0.027(4)
H141 H Uiso 0.2308(18) 0.4828(17) -0.0320(13) 1.000 0.036(4)
H142 H Uiso 0.3422(17) 0.5128(17) 0.0686(12) 1.000 0.029(4)
H143 H Uiso 0.1813(17) 0.4689(16) 0.0772(12) 1.000 0.030(4)
H151 H Uiso 0.5551(18) 0.0456(18) 0.2519(13) 1.000 0.037(4)
H152 H Uiso 0.678(2) 0.0465(18) 0.1812(13) 1.000 0.041(5)
H153 H Uiso 0.5208(18) -0.0150(18) 0.1392(12) 1.000 0.031(4)
H161 H Uiso 0.5816(16) 0.4029(17) 0.1746(11) 1.000 0.026(4)
H162 H Uiso 0.7171(19) 0.2985(17) 0.1873(13) 1.000 0.034(4)
H163 H Uiso 0.6177(17) 0.3055(16) 0.2735(13) 1.000 0.030(4)

loop_
_atom_type_symbol
_atom_type_description
_atom_type_scat_dispersion_real
_atom_type_scat_dispersion_imag
_atom_type_scat_source
O O 0.0106 0.0060 'International Tables Vol C Tables 4.2.6.8 and 6.1.1.4'
H H 0.0000 0.0000 'International Tables Vol C Tables 4.2.6.8 and 6.1.1.4'
C C 0.0033 0.0016 'International Tables Vol C Tables 4.2.6.8 and 6.1.1.4'

loop_
_geom_angle_atom_site_label_1
_geom_angle_atom_site_label_2
_geom_angle_atom_site_label_3
_geom_angle
_geom_angle_publ_flag
C3 O4 C5 111.39(9) yes
C2 O12 C13 109.42(9) yes
C2 C1 C7 90.47(9) no
C2 C1 C11 104.42(9) no
C7 C1 C11 116.93(10) no
O12 C2 C1 108.73(9) yes
O12 C2 C3 108.90(9) yes
O12 C2 C6 120.49(10) yes
C1 C2 C3 122.46(10) no
C1 C2 C6 90.44(8) no
C3 C2 C6 105.73(9) no
O4 C3 C2 103.49(9) yes
O4 C3 C15 107.60(10) yes
O4 C3 C16 106.86(10) yes
C2 C3 C15 114.94(10) no
C2 C3 C16 110.91(10) no
C15 C3 C16 112.29(11) no
O4 C5 O17 121.12(12) yes
O4 C5 C6 111.45(10) yes
O17 C5 C6 127.37(12) yes
C2 C6 C5 102.75(9) no
C2 C6 C7 89.51(9) no
C2 C6 C14 122.11(10) no
C5 C6 C7 107.73(10) no
C5 C6 C14 111.68(10) no
C7 C6 C14 120.02(10) no
C1 C7 C6 89.48(9) no
C1 C7 C8 118.41(10) no
C6 C7 C8 120.17(10) no
C7 C8 C9 115.37(11) no
C8 C9 C10 111.67(11) no
C9 C10 C11 112.41(10) no
C1 C11 C10 114.03(10) no
C1 C11 C13 104.57(10) no
C10 C11 C13 112.11(10) no
O12 C13 C11 107.92(10) yes
C2 C1 H11 117.4(8) no
C7 C1 H11 114.8(8) no
C11 C1 H11 111.2(8) no
C1 C7 H71 110.7(8) no
C6 C7 H71 109.8(8) no
C8 C7 H71 107.3(8) no
C7 C8 H81 110.3(9) no
C7 C8 H82 107.3(10) no
C9 C8 H81 110.6(9) no
C9 C8 H82 107.0(9) no
H81 C8 H82 105.6(13) no
C8 C9 H91 108.4(9) no
C8 C9 H92 110.4(8) no
C10 C9 H91 110.1(9) no
C10 C9 H92 109.8(8) no
H91 C9 H92 106.5(13) no
C9 C10 H101 109.3(9) no
C9 C10 H102 110.4(9) no
C11 C10 H101 109.2(9) no
C11 C10 H102 109.2(9) no
H101 C10 H102 106.2(13) no
C1 C11 H111 108.8(9) no
C10 C11 H111 108.9(9) no
C13 C11 H111 108.2(9) no
O12 C13 H131 109.3(9) no
O12 C13 H132 107.4(9) no
C11 C13 H131 110.4(9) no
C11 C13 H132 112.8(9) no
H131 C13 H132 108.9(12) no
C6 C14 H141 108.6(10) no
C6 C14 H142 110.7(10) no
C6 C14 H143 111.3(9) no
H141 C14 H142 108.1(14) no
H141 C14 H143 109.9(14) no
H142 C14 H143 108.2(13) no
C3 C15 H151 108.5(10) no
C3 C15 H152 110.3(10) no
C3 C15 H153 111.5(10) no
H151 C15 H152 109.0(14) no
H151 C15 H153 107.8(14) no
H152 C15 H153 109.7(14) no
C3 C16 H161 111.0(9) no
C3 C16 H162 108.4(10) no
C3 C16 H163 109.7(9) no
H161 C16 H162 110.6(13) no
H161 C16 H163 108.6(12) no
H162 C16 H163 108.5(14) no

loop_
_geom_bond_atom_site_label_1
_geom_bond_atom_site_label_2
_geom_bond_distance
_geom_bond_publ_flag
O4 C3 1.4764(15) yes
O4 C5 1.3530(15) yes
O12 C2 1.4131(13) yes
O12 C13 1.4329(15) yes
O17 C5 1.2054(15) yes
C1 C2 1.5529(16) no
C1 C7 1.5600(17) no
C1 C11 1.5429(17) no
C2 C3 1.5393(17) no
C2 C6 1.5600(16) no
C3 C15 1.5154(19) no
C3 C16 1.5249(18) no
C5 C6 1.5146(17) no
C6 C7 1.5791(17) no
C6 C14 1.5156(17) no
C7 C8 1.5309(18) no
C8 C9 1.5279(18) no
C9 C10 1.5287(19) no
C10 C11 1.5323(18) no
C11 C13 1.5367(18) no
C1 H11 0.988(16) no
C7 H71 0.998(14) no
C8 H81 0.996(16) no
C8 H82 0.992(16) no
C9 H91 0.990(17) no
C9 H92 1.017(16) no
C10 H101 0.977(15) no
C10 H102 0.995(16) no
C11 H111 0.965(15) no
C13 H131 0.997(15) no
C13 H132 0.991(16) no
C14 H141 0.976(17) no
C14 H142 0.972(16) no
C14 H143 0.993(16) no
C15 H151 1.001(17) no
C15 H152 0.981(19) no
C15 H153 0.974(17) no
C16 H161 0.986(16) no
C16 H162 0.978(18) no
C16 H163 1.001(17) no
